data_1566639
loop_
_publ_author_name
'Lobban, C.'
'Finney, J. L.'
'Kuhs, W. F.'

_publ_section_title
;
 The structure and ordering of ices III and V
;
_journal_name_full 'The Journal of Chemical Physics'
_journal_page_first 7169
_journal_volume 112
_journal_year 2000
_chemical_formula_sum 'D2 O'
_chemical_formula_weight 20.03
_chemical_name_common 'ice V'
_space_group_IT_number 15
_space_group_name_Hall '-A 2ya'
_space_group_name_H-M_alt 'A 1 2/a 1'
_cell_angle_alpha 90.000000
_cell_angle_beta 109.144(4)
_cell_angle_gamma 90.000000
_cell_formula_units_Z 28
_cell_length_a 9.0926(4)
_cell_length_b 7.5409(4)
_cell_length_c 10.2547(5)
_cell_volume 664.24(6)
_cod_data_source_file iceV_Lobban2000.cif
_cod_data_source_block iceV_Lobban2000
_cod_original_sg_symbol_H-M 'A 2/a'
_cod_original_formula_sum 'D2.00 O'
_cod_database_code 1566639

loop_
_space_group_symop_operation_xyz
'x, y, z'
'-x, -y, -z'
'-x+1/2, y, -z'
'x+1/2, -y, z'
'x, y+1/2, z+1/2'
'-x, -y+1/2, -z+1/2'
'-x+1/2, y+1/2, -z+1/2'
'x+1/2, -y+1/2, z+1/2'

loop_
_atom_site_label
_atom_site_occupancy
_atom_site_fract_x
_atom_site_fract_y
_atom_site_fract_z
_atom_site_adp_type
_atom_site_U_iso_or_equiv
_atom_site_type_symbol
O1 1.0 0.250000 -0.176(2) 0.000000 Uiso 0.0349(12) O
O2 1.0 0.466(2) 0.065(1) 0.157(1) Uiso 0.0349(12) O
O3 1.0 0.276(2) -0.349(2) 0.245(1) Uiso 0.0349(12) O
O4 1.0 0.391(1) 0.363(2) -0.019(1) Uiso 0.0349(12) O
D5 0.5590 0.332(2) -0.108(3) 0.042(2) Uiso 0.0489(15) D
D6 0.4410 0.246(3) -0.245(3) 0.076(3) Uiso 0.0489(15) D
D7 0.4410 0.401(3) -0.021(3) 0.095(2) Uiso 0.0489(15) D
D8 0.2920 0.422(5) 0.059(5) 0.218(4) Uiso 0.0489(15) D
D9 0.5080 0.471(2) 0.161(3) 0.099(2) Uiso 0.0489(15) D
D10 0.7600 0.566(2) 0.002(2) 0.205(2) Uiso 0.0489(15) D
D11 0.5590 0.248(2) -0.304(2) 0.156(2) Uiso 0.0489(15) D
D12 0.2400 0.355(6) -0.444(6) 0.272(5) Uiso 0.0489(15) D
D13 0.4920 0.331(2) -0.265(3) 0.317(3) Uiso 0.0489(15) D
D14 0.7080 0.182(2) -0.388(2) 0.257(1) Uiso 0.0489(15) D
D15 0.4920 0.437(3) 0.269(3) 0.054(3) Uiso 0.0489(15) D
D16 0.5000 0.299(2) 0.389(2) -0.005(2) Uiso 0.0489(15) D
D17 0.5080 0.369(3) 0.312(3) -0.099(3) Uiso 0.0489(15) D
D18 0.5000 0.467(3) 0.447(3) -0.021(3) Uiso 0.0489(15) D
